data_7705074
loop_
_publ_author_name
'Mo, Xiu-Fang'
'Xiong, Chang-Feng'
'Chen, Ze-Wen'
'Liu, Chao'
'He, Piao'
'Tong, Hai-Xia'
'Yi, Xiao-Yi'

_publ_section_title
;
 Zinc complexes supported by pyridine-<i>N</i>-oxide ligands: synthesis,
 structures and catalytic Michael addition reactions.
;
_journal_issue 35
_journal_name_full 'Dalton transactions (Cambridge, England : 2003)'
_journal_page_first 12365
_journal_page_last 12371
_journal_paper_doi 10.1039/d0dt00185f
_journal_volume 49
_journal_year 2020
_chemical_formula_sum 'C56.5 H42 Cl N12 O4 Zn2'
_chemical_formula_weight 1119.21
_space_group_crystal_system monoclinic
_space_group_IT_number 15
_space_group_name_Hall '-C 2yc'
_space_group_name_H-M_alt 'C 1 2/c 1'
_atom_sites_solution_hydrogens mixed
_audit_creation_method SHELXL-2013
_audit_update_record
;
2020-06-23 deposited with the CCDC.	2020-08-03 downloaded from the CCDC.
;
_cell_angle_alpha 90
_cell_angle_beta 92.426(6)
_cell_angle_gamma 90
_cell_formula_units_Z 4
_cell_length_a 31.092(3)
_cell_length_b 17.2866(16)
_cell_length_c 9.3852(9)
_cell_measurement_reflns_used 2856
_cell_measurement_temperature 293(2)
_cell_measurement_theta_max 28.56
_cell_measurement_theta_min 1.85
_cell_volume 5039.8(8)
_computing_cell_refinement 'Bruker SAINT'
_computing_data_collection 'Bruker APEX2'
_computing_data_reduction 'Bruker SAINT'
_computing_molecular_graphics 'Bruker SHELXTL'
_computing_publication_material 'Bruker SHELXTL'
_computing_structure_refinement 'SHELXL-2013 (Sheldrick, 2013)'
_computing_structure_solution 'SHELXL-2013 (Sheldrick, 2013)'
_diffrn_ambient_temperature 293(2)
_diffrn_measured_fraction_theta_full 0.967
_diffrn_measured_fraction_theta_max 0.996
_diffrn_measurement_device_type 'Bruker APEX-II CCD'
_diffrn_measurement_method 'phi and omega scans'
_diffrn_radiation_type MoK\a
_diffrn_radiation_wavelength 0.71073
_diffrn_reflns_av_R_equivalents 0.0922
_diffrn_reflns_av_unetI/netI 0.1587
_diffrn_reflns_Laue_measured_fraction_full 0.967
_diffrn_reflns_Laue_measured_fraction_max 0.996
_diffrn_reflns_limit_h_max 31
_diffrn_reflns_limit_h_min -36
_diffrn_reflns_limit_k_max 17
_diffrn_reflns_limit_k_min -20
_diffrn_reflns_limit_l_max 11
_diffrn_reflns_limit_l_min -11
_diffrn_reflns_number 18752
_diffrn_reflns_point_group_measured_fraction_full 0.967
_diffrn_reflns_point_group_measured_fraction_max 0.996
_diffrn_reflns_theta_full 25.242
_diffrn_reflns_theta_max 24.998
_diffrn_reflns_theta_min 2.356
_diffrn_source 'fine-focus sealed tube'
_exptl_absorpt_coefficient_mu 1.067
_exptl_absorpt_correction_T_max 0.7453
_exptl_absorpt_correction_T_min 0.6073
_exptl_absorpt_correction_type multi-scan
_exptl_absorpt_process_details
'SADABS-2008/1 - Bruker AXS was used for absorption correction. wR2(int) was 0.0672 before and 0.0527 after correction. The Ratio of minimum to maximum transmission is 0.8148. The  Lambda/2 correction factor is 0.0015.'
_exptl_crystal_colour yellow
_exptl_crystal_density_diffrn 1.475
_exptl_crystal_description PLATE
_exptl_crystal_F_000 2296
_exptl_crystal_size_max 0.154
_exptl_crystal_size_mid 0.1
_exptl_crystal_size_min 0.1
_refine_diff_density_max 0.805
_refine_diff_density_min -0.301
_refine_diff_density_rms 0.068
_refine_ls_extinction_method none
_refine_ls_goodness_of_fit_ref 0.893
_refine_ls_hydrogen_treatment constr
_refine_ls_matrix_type full
_refine_ls_number_parameters 348
_refine_ls_number_reflns 4426
_refine_ls_number_restraints 20
_refine_ls_restrained_S_all 0.925
_refine_ls_R_factor_all 0.2148
_refine_ls_R_factor_gt 0.0703
_refine_ls_shift/su_max 0.000
_refine_ls_shift/su_mean 0.000
_refine_ls_structure_factor_coef Fsqd
_refine_ls_weighting_details
;
 w=1/[\s^2^(Fo^2^)+(0.0894P)^2^]
 where P=(Fo^2^+2Fc^2^)/3
;
_refine_ls_weighting_scheme calc
_refine_ls_wR_factor_gt 0.1489
_refine_ls_wR_factor_ref 0.1806
_reflns_Friedel_coverage 0.000
_reflns_number_gt 1755
_reflns_number_total 4426
_reflns_threshold_expression 'I > 2\s(I)'
_cod_data_source_file d0dt00185f2.cif
_cod_data_source_block Zn(L1)2
_cod_depositor_comments 'Adding full bibliography for 7705072--7705075.cif.'
_cod_original_sg_symbol_H-M 'C 2/c'
_cod_original_formula_sum 'C56.50 H42 Cl N12 O4 Zn2'
_cod_database_code 7705074
_shelx_space_group_comment
;
The symmetry employed for this shelxl refinement is uniquely defined
by the following loop, which should always be used as a source of
symmetry information in preference to the above space-group names.
They are only intended as comments.
;
_shelxl_version_number 2013-2

loop_
_space_group_symop_operation_xyz
'x, y, z'
'-x, y, -z+1/2'
'x+1/2, y+1/2, z'
'-x+1/2, y+1/2, -z+1/2'
'-x, -y, -z'
'x, -y, z-1/2'
'-x+1/2, -y+1/2, -z'
'x+1/2, -y+1/2, z-1/2'

loop_
_atom_site_label
_atom_site_type_symbol
_atom_site_fract_x
_atom_site_fract_y
_atom_site_fract_z
_atom_site_U_iso_or_equiv
_atom_site_adp_type
_atom_site_occupancy
_atom_site_site_symmetry_order
_atom_site_calc_flag
_atom_site_refinement_flags_posn
_atom_site_refinement_flags_adp
_atom_site_refinement_flags_occupancy
_atom_site_disorder_assembly
_atom_site_disorder_group
Zn1 Zn -0.35681(3) -0.20168(4) -0.70479(8) 0.0639(4) Uani 1 1 d . . . . .
O1 O -0.32511(19) -0.2006(3) -0.9007(5) 0.113(2) Uani 1 1 d . . . . .
O2 O -0.29690(14) -0.1717(3) -0.6043(5) 0.0904(16) Uani 1 1 d . . . . .
N1 N -0.31937(18) -0.2531(4) -0.9965(7) 0.0740(16) Uani 1 1 d . . . . .
N2 N -0.35890(16) -0.3149(3) -0.7394(6) 0.0610(15) Uani 1 1 d . . . . .
N3 N -0.38380(17) -0.2480(3) -0.5034(5) 0.0686(16) Uani 1 1 d . . . . .
N4 N -0.42450(19) -0.1860(4) -0.8286(6) 0.0719(16) Uani 1 1 d . . . . .
N5 N -0.37228(19) -0.0932(3) -0.6778(5) 0.0585(14) Uani 1 1 d . . . . .
N6 N -0.2891(2) -0.1139(4) -0.5178(6) 0.0654(15) Uani 1 1 d . . . . .
C29 C -0.3003(3) -0.2278(5) -1.1139(9) 0.101(3) Uani 1 1 d . . . . .
H29 H -0.2910 -0.1768 -1.1176 0.122 Uiso 1 1 calc R U . . .
C2 C -0.2942(3) -0.2748(6) -1.2268(11) 0.142(4) Uani 1 1 d . . . . .
H2 H -0.2814 -0.2567 -1.3080 0.171 Uiso 1 1 calc R U . . .
C30 C -0.3078(4) -0.3509(6) -1.2169(11) 0.144(4) Uani 1 1 d . . . . .
H30 H -0.3052 -0.3845 -1.2934 0.173 Uiso 1 1 calc R U . . .
C4 C -0.3249(3) -0.3756(4) -1.0961(9) 0.111(3) Uani 1 1 d . . . . .
H4 H -0.3328 -0.4274 -1.0899 0.133 Uiso 1 1 calc R U . . .
C5 C -0.3314(2) -0.3288(4) -0.9816(8) 0.070(2) Uani 1 1 d . . . . .
C6 C -0.3526(2) -0.3570(4) -0.8580(8) 0.0647(19) Uani 1 1 d . . . . .
C7 C -0.3683(2) -0.4318(4) -0.8364(8) 0.080(2) Uani 1 1 d . . . . .
H7 H -0.3671 -0.4729 -0.9000 0.096 Uiso 1 1 calc R U . . .
C8 C -0.3859(2) -0.4337(4) -0.7047(8) 0.081(2) Uani 1 1 d . . . . .
H8 H -0.3995 -0.4754 -0.6632 0.097 Uiso 1 1 calc R U . . .
C9 C -0.3791(2) -0.3602(4) -0.6457(8) 0.0672(19) Uani 1 1 d . . . . .
C10 C -0.3921(2) -0.3242(4) -0.5133(8) 0.071(2) Uani 1 1 d . . . . .
C11 C -0.4126(3) -0.3633(5) -0.4054(9) 0.094(3) Uani 1 1 d . . . . .
H11 H -0.4193 -0.4155 -0.4154 0.113 Uiso 1 1 calc R U . . .
C12 C -0.4228(3) -0.3241(6) -0.2844(9) 0.110(3) Uani 1 1 d . . . . .
H12 H -0.4367 -0.3493 -0.2119 0.132 Uiso 1 1 calc R U . . .
C13 C -0.4122(3) -0.2473(6) -0.2716(8) 0.102(3) Uani 1 1 d . . . . .
H13 H -0.4175 -0.2201 -0.1887 0.122 Uiso 1 1 calc R U . . .
C14 C -0.3939(3) -0.2121(4) -0.3832(9) 0.084(2) Uani 1 1 d . . . . .
H14 H -0.3879 -0.1596 -0.3754 0.101 Uiso 1 1 calc R U . . .
C15 C -0.4501(3) -0.2364(5) -0.8989(8) 0.086(2) Uani 1 1 d . . . . .
H15 H -0.4417 -0.2880 -0.9011 0.103 Uiso 1 1 calc R U . . .
C16 C -0.4879(3) -0.2155(6) -0.9677(9) 0.100(3) Uani 1 1 d . U . . .
H16 H -0.5057 -0.2531 -1.0131 0.120 Uiso 1 1 d R U . . .
C17 C -0.4993(3) -0.1387(6) -0.9674(9) 0.102(3) Uani 1 1 d . U . . .
H17 H -0.5246 -0.1227 -1.0155 0.122 Uiso 1 1 calc R U . . .
C18 C -0.4740(3) -0.0863(5) -0.8972(8) 0.090(2) Uani 1 1 d . . . . .
H18 H -0.4817 -0.0343 -0.8967 0.109 Uiso 1 1 calc R U . . .
C19 C -0.4361(3) -0.1108(5) -0.8253(7) 0.0656(19) Uani 1 1 d . . . . .
C20 C -0.4083(3) -0.0617(5) -0.7401(7) 0.0653(19) Uani 1 1 d . . . . .
C21 C -0.4112(3) 0.0152(5) -0.6991(9) 0.088(2) Uani 1 1 d . . . . .
H21 H -0.4327 0.0498 -0.7287 0.106 Uiso 1 1 calc R U . . .
C22 C -0.3769(3) 0.0311(4) -0.6074(9) 0.083(2) Uani 1 1 d . . . . .
H22 H -0.3708 0.0777 -0.5615 0.099 Uiso 1 1 calc R U . . .
C23 C -0.3527(3) -0.0374(4) -0.5968(7) 0.0616(18) Uani 1 1 d . . . . .
C24 C -0.3144(3) -0.0496(4) -0.5099(7) 0.0585(18) Uani 1 1 d . . . . .
C25 C -0.3006(3) 0.0059(5) -0.4097(9) 0.088(2) Uani 1 1 d . . . . .
H25 H -0.3172 0.0503 -0.4002 0.105 Uiso 1 1 calc R U . . .
C26 C -0.2651(4) -0.0016(6) -0.3277(10) 0.111(3) Uani 1 1 d . . . . .
H26 H -0.2576 0.0367 -0.2617 0.133 Uiso 1 1 calc R U . . .
C27 C -0.2397(3) -0.0653(7) -0.3395(9) 0.109(3) Uani 1 1 d . . . . .
H27 H -0.2140 -0.0703 -0.2861 0.131 Uiso 1 1 calc R U . . .
C28 C -0.2535(3) -0.1218(4) -0.4334(9) 0.080(2) Uani 1 1 d . . . . .
H28 H -0.2376 -0.1672 -0.4387 0.096 Uiso 1 1 calc R U . . .
Cl31 Cl -0.4938(3) -0.4573(6) -0.9087(10) 0.317(5) Uani 0.5 1 d D U P . .
C1 C -0.5000 -0.4912(11) -0.7500 0.086(6) Uani 0.5 2 d DS TU P . .
H1A H -0.4754 -0.5254 -0.7360 0.103 Uiso 0.5 1 calc R U P . .
H1B H -0.5246 -0.5254 -0.7640 0.103 Uiso 0.5 1 calc R U P . .

loop_
_atom_site_aniso_label
_atom_site_aniso_U_11
_atom_site_aniso_U_22
_atom_site_aniso_U_33
_atom_site_aniso_U_23
_atom_site_aniso_U_13
_atom_site_aniso_U_12
Zn1 0.0735(6) 0.0499(5) 0.0684(5) -0.0026(4) 0.0042(4) 0.0014(5)
O1 0.167(6) 0.074(4) 0.102(4) -0.025(3) 0.060(4) -0.039(4)
O2 0.070(4) 0.083(3) 0.116(4) -0.042(3) -0.023(3) 0.014(3)
N1 0.075(4) 0.070(5) 0.078(5) -0.008(4) 0.012(4) 0.007(4)
N2 0.061(4) 0.050(4) 0.073(4) 0.008(3) 0.006(3) 0.004(3)
N3 0.088(5) 0.058(4) 0.059(4) 0.004(3) 0.004(3) 0.013(3)
N4 0.069(4) 0.081(5) 0.066(4) 0.002(3) 0.000(3) -0.001(4)
N5 0.056(4) 0.056(4) 0.064(3) -0.008(3) 0.004(3) -0.003(3)
N6 0.056(4) 0.077(5) 0.063(4) -0.010(3) -0.004(3) -0.001(4)
C29 0.130(8) 0.082(6) 0.096(7) 0.012(5) 0.044(6) 0.018(5)
C2 0.194(11) 0.099(8) 0.143(9) 0.012(7) 0.103(8) 0.041(7)
C30 0.215(12) 0.098(8) 0.126(8) 0.007(6) 0.078(8) 0.059(8)
C4 0.169(9) 0.067(6) 0.100(6) -0.001(5) 0.062(7) 0.020(5)
C5 0.078(6) 0.053(5) 0.081(6) -0.003(4) 0.007(5) 0.015(4)
C6 0.068(5) 0.058(5) 0.068(5) -0.004(4) 0.000(4) 0.008(4)
C7 0.097(6) 0.046(5) 0.096(6) -0.009(4) -0.001(5) 0.000(4)
C8 0.095(6) 0.056(5) 0.091(6) 0.005(4) 0.011(5) -0.003(4)
C9 0.067(5) 0.058(5) 0.076(5) 0.001(4) 0.004(4) 0.008(4)
C10 0.080(6) 0.064(5) 0.071(5) 0.022(4) 0.008(4) 0.020(4)
C11 0.119(7) 0.087(6) 0.078(6) 0.019(5) 0.014(5) 0.019(5)
C12 0.140(9) 0.103(7) 0.089(7) 0.036(6) 0.034(6) 0.002(7)
C13 0.127(8) 0.118(8) 0.061(5) 0.016(5) 0.019(5) 0.024(7)
C14 0.102(6) 0.074(5) 0.078(5) 0.010(5) 0.005(5) 0.009(5)
C15 0.071(6) 0.093(6) 0.093(6) -0.007(5) -0.007(5) -0.007(5)
C16 0.079(7) 0.124(7) 0.097(6) -0.012(6) -0.004(5) -0.025(6)
C17 0.076(6) 0.140(8) 0.088(6) 0.005(6) -0.011(5) -0.002(6)
C18 0.087(7) 0.092(7) 0.091(6) 0.021(5) -0.015(5) 0.007(6)
C19 0.064(6) 0.064(6) 0.069(5) 0.019(4) 0.001(4) 0.012(5)
C20 0.067(6) 0.058(6) 0.072(5) 0.006(4) 0.006(4) 0.007(5)
C21 0.090(7) 0.073(6) 0.101(6) 0.011(5) 0.005(5) 0.019(5)
C22 0.090(7) 0.053(5) 0.107(6) -0.003(4) 0.027(5) 0.010(5)
C23 0.065(5) 0.055(5) 0.065(5) 0.004(4) 0.010(4) 0.006(5)
C24 0.071(6) 0.047(5) 0.058(4) -0.007(4) 0.013(4) -0.005(4)
C25 0.080(7) 0.089(6) 0.095(6) -0.019(5) 0.010(5) 0.004(5)
C26 0.084(8) 0.142(9) 0.108(7) -0.049(7) 0.006(6) -0.021(7)
C27 0.077(7) 0.163(10) 0.086(6) -0.010(7) -0.008(5) -0.020(8)
C28 0.074(7) 0.084(6) 0.082(6) 0.000(5) 0.001(5) 0.002(5)
Cl31 0.205(7) 0.329(9) 0.411(9) 0.018(7) -0.048(7) 0.064(7)
C1 0.036(9) 0.100(10) 0.121(10) 0.000 -0.010(8) 0.000

loop_
_atom_type_symbol
_atom_type_description
_atom_type_scat_dispersion_real
_atom_type_scat_dispersion_imag
_atom_type_scat_source
C C 0.0033 0.0016 'International Tables Vol C Tables 4.2.6.8 and 6.1.1.4'
H H 0.0000 0.0000 'International Tables Vol C Tables 4.2.6.8 and 6.1.1.4'
N N 0.0061 0.0033 'International Tables Vol C Tables 4.2.6.8 and 6.1.1.4'
O O 0.0106 0.0060 'International Tables Vol C Tables 4.2.6.8 and 6.1.1.4'
Zn Zn 0.2839 1.4301 'International Tables Vol C Tables 4.2.6.8 and 6.1.1.4'
Cl Cl 0.1484 0.1585 'International Tables Vol C Tables 4.2.6.8 and 6.1.1.4'

loop_
_geom_angle_atom_site_label_1
_geom_angle_atom_site_label_2
_geom_angle_atom_site_label_3
_geom_angle
_geom_angle_site_symmetry_1
_geom_angle_site_symmetry_3
_geom_angle_publ_flag
N5 Zn1 N2 163.9(2) . . ?
N5 Zn1 O2 85.7(2) . . ?
N2 Zn1 O2 109.66(19) . . ?
N5 Zn1 O1 103.30(19) . . ?
N2 Zn1 O1 83.1(2) . . ?
O2 Zn1 O1 87.2(2) . . ?
N5 Zn1 N3 97.5(2) . . ?
N2 Zn1 N3 77.0(2) . . ?
O2 Zn1 N3 93.7(2) . . ?
O1 Zn1 N3 159.2(2) . . ?
N5 Zn1 N4 74.7(2) . . ?
N2 Zn1 N4 90.6(2) . . ?
O2 Zn1 N4 159.2(2) . . ?
O1 Zn1 N4 90.6(2) . . ?
N3 Zn1 N4 95.58(18) . . ?
N1 O1 Zn1 132.7(4) . . ?
N6 O2 Zn1 127.0(4) . . ?
O1 N1 C29 114.8(7) . . ?
O1 N1 C5 123.5(6) . . ?
C29 N1 C5 121.7(7) . . ?
C6 N2 C9 108.2(6) . . ?
C6 N2 Zn1 131.3(5) . . ?
C9 N2 Zn1 118.5(5) . . ?
C14 N3 C10 117.5(6) . . ?
C14 N3 Zn1 130.8(5) . . ?
C10 N3 Zn1 111.6(5) . . ?
C15 N4 C19 119.1(7) . . ?
C15 N4 Zn1 131.6(5) . . ?
C19 N4 Zn1 109.3(5) . . ?
C20 N5 C23 107.4(6) . . ?
C20 N5 Zn1 122.2(5) . . ?
C23 N5 Zn1 130.4(5) . . ?
O2 N6 C28 114.7(7) . . ?
O2 N6 C24 124.4(6) . . ?
C28 N6 C24 120.9(6) . . ?
N1 C29 C2 121.7(8) . . ?
N1 C29 H29 119.1 . . ?
C2 C29 H29 119.1 . . ?
C29 C2 C30 117.7(9) . . ?
C29 C2 H2 121.2 . . ?
C30 C2 H2 121.2 . . ?
C4 C30 C2 119.4(9) . . ?
C4 C30 H30 120.3 . . ?
C2 C30 H30 120.3 . . ?
C30 C4 C5 123.5(8) . . ?
C30 C4 H4 118.2 . . ?
C5 C4 H4 118.2 . . ?
C4 C5 N1 115.8(7) . . ?
C4 C5 C6 121.3(8) . . ?
N1 C5 C6 122.8(6) . . ?
N2 C6 C7 108.3(6) . . ?
N2 C6 C5 124.6(7) . . ?
C7 C6 C5 127.1(7) . . ?
C8 C7 C6 107.9(6) . . ?
C8 C7 H7 126.1 . . ?
C6 C7 H7 126.1 . . ?
C7 C8 C9 106.1(6) . . ?
C7 C8 H8 127.0 . . ?
C9 C8 H8 127.0 . . ?
N2 C9 C8 109.5(6) . . ?
N2 C9 C10 117.4(7) . . ?
C8 C9 C10 133.0(8) . . ?
N3 C10 C11 121.1(7) . . ?
N3 C10 C9 114.6(7) . . ?
C11 C10 C9 124.2(8) . . ?
C12 C11 C10 119.4(8) . . ?
C12 C11 H11 120.3 . . ?
C10 C11 H11 120.3 . . ?
C13 C12 C11 119.2(8) . . ?
C13 C12 H12 120.4 . . ?
C11 C12 H12 120.4 . . ?
C14 C13 C12 118.2(8) . . ?
C14 C13 H13 120.9 . . ?
C12 C13 H13 120.9 . . ?
N3 C14 C13 124.4(8) . . ?
N3 C14 H14 117.8 . . ?
C13 C14 H14 117.8 . . ?
N4 C15 C16 123.0(8) . . ?
N4 C15 H15 118.5 . . ?
C16 C15 H15 118.5 . . ?
C15 C16 C17 118.2(8) . . ?
C15 C16 H16 120.5 . . ?
C17 C16 H16 121.2 . . ?
C18 C17 C16 120.1(9) . . ?
C18 C17 H17 120.0 . . ?
C16 C17 H17 120.0 . . ?
C17 C18 C19 119.6(8) . . ?
C17 C18 H18 120.2 . . ?
C19 C18 H18 120.2 . . ?
N4 C19 C18 120.0(7) . . ?
N4 C19 C20 115.4(7) . . ?
C18 C19 C20 124.5(8) . . ?
N5 C20 C21 109.2(7) . . ?
N5 C20 C19 118.1(7) . . ?
C21 C20 C19 132.7(8) . . ?
C22 C21 C20 107.9(7) . . ?
C22 C21 H21 126.1 . . ?
C20 C21 H21 126.1 . . ?
C21 C22 C23 106.1(7) . . ?
C21 C22 H22 127.0 . . ?
C23 C22 H22 127.0 . . ?
N5 C23 C22 109.5(7) . . ?
N5 C23 C24 123.8(7) . . ?
C22 C23 C24 126.6(8) . . ?
N6 C24 C25 115.8(7) . . ?
N6 C24 C23 123.9(6) . . ?
C25 C24 C23 120.3(7) . . ?
C26 C25 C24 123.1(8) . . ?
C26 C25 H25 118.4 . . ?
C24 C25 H25 118.4 . . ?
C25 C26 C27 120.3(9) . . ?
C25 C26 H26 119.9 . . ?
C27 C26 H26 119.9 . . ?
C26 C27 C28 117.4(8) . . ?
C26 C27 H27 121.3 . . ?
C28 C27 H27 121.3 . . ?
N6 C28 C27 122.4(8) . . ?
N6 C28 H28 118.8 . . ?
C27 C28 H28 118.8 . . ?
C1 Cl31 Cl31 115.6(8) . 5_443 ?
Cl31 C1 Cl31 137.5(16) . 2_453 ?
Cl31 C1 H1A 102.7 . . ?
Cl31 C1 H1A 102.7 2_453 . ?
Cl31 C1 H1B 102.7 . . ?
Cl31 C1 H1B 102.7 2_453 . ?
H1A C1 H1B 105.0 . . ?

loop_
_geom_bond_atom_site_label_1
_geom_bond_atom_site_label_2
_geom_bond_distance
_geom_bond_site_symmetry_2
_geom_bond_publ_flag
Zn1 N5 1.955(5) . ?
Zn1 N2 1.985(5) . ?
Zn1 O2 2.116(5) . ?
Zn1 O1 2.122(5) . ?
Zn1 N3 2.248(5) . ?
Zn1 N4 2.376(6) . ?
O1 N1 1.295(6) . ?
O2 N6 1.303(6) . ?
N1 C29 1.347(8) . ?
N1 C5 1.369(8) . ?
N2 C6 1.351(7) . ?
N2 C9 1.352(7) . ?
N3 C14 1.335(8) . ?
N3 C10 1.345(8) . ?
N4 C15 1.334(8) . ?
N4 C19 1.350(7) . ?
N5 C20 1.355(8) . ?
N5 C23 1.357(7) . ?
N6 C28 1.340(8) . ?
N6 C24 1.365(8) . ?
C29 C2 1.354(10) . ?
C29 H29 0.9300 . ?
C2 C30 1.385(12) . ?
C2 H2 0.9300 . ?
C30 C4 1.343(11) . ?
C30 H30 0.9300 . ?
C4 C5 1.367(9) . ?
C4 H4 0.9300 . ?
C5 C6 1.442(9) . ?
C6 C7 1.401(9) . ?
C7 C8 1.372(8) . ?
C7 H7 0.9300 . ?
C8 C9 1.399(9) . ?
C8 H8 0.9300 . ?
C9 C10 1.461(9) . ?
C10 C11 1.393(9) . ?
C11 C12 1.371(10) . ?
C11 H11 0.9300 . ?
C12 C13 1.371(10) . ?
C12 H12 0.9300 . ?
C13 C14 1.358(9) . ?
C13 H13 0.9300 . ?
C14 H14 0.9300 . ?
C15 C16 1.365(10) . ?
C15 H15 0.9300 . ?
C16 C17 1.375(10) . ?
C16 H16 0.9440 . ?
C17 C18 1.354(9) . ?
C17 H17 0.9300 . ?
C18 C19 1.399(9) . ?
C18 H18 0.9300 . ?
C19 C20 1.431(9) . ?
C20 C21 1.387(9) . ?
C21 C22 1.370(9) . ?
C21 H21 0.9300 . ?
C22 C23 1.403(8) . ?
C22 H22 0.9300 . ?
C23 C24 1.431(9) . ?
C24 C25 1.399(9) . ?
C25 C26 1.325(10) . ?
C25 H25 0.9300 . ?
C26 C27 1.362(11) . ?
C26 H26 0.9300 . ?
C27 C28 1.372(10) . ?
C27 H27 0.9300 . ?
C28 H28 0.9300 . ?
Cl31 C1 1.620(8) . ?
Cl31 Cl31 2.28(2) 5_443 ?
C1 Cl31 1.620(8) 2_453 ?
C1 H1A 0.9700 . ?
C1 H1B 0.9700 . ?

loop_
_geom_torsion_atom_site_label_1
_geom_torsion_atom_site_label_2
_geom_torsion_atom_site_label_3
_geom_torsion_atom_site_label_4
_geom_torsion
_geom_torsion_site_symmetry_1
_geom_torsion_site_symmetry_2
_geom_torsion_site_symmetry_3
_geom_torsion_site_symmetry_4
_geom_torsion_publ_flag
Zn1 O1 N1 C29 174.6(5) . . . . ?
Zn1 O1 N1 C5 -5.6(10) . . . . ?
Zn1 O2 N6 C28 158.8(5) . . . . ?
Zn1 O2 N6 C24 -20.9(9) . . . . ?
O1 N1 C29 C2 -176.3(8) . . . . ?
C5 N1 C29 C2 3.9(12) . . . . ?
N1 C29 C2 C30 -1.0(15) . . . . ?
C29 C2 C30 C4 -2.1(16) . . . . ?
C2 C30 C4 C5 2.6(16) . . . . ?
C30 C4 C5 N1 0.1(13) . . . . ?
C30 C4 C5 C6 175.8(9) . . . . ?
O1 N1 C5 C4 176.8(7) . . . . ?
C29 N1 C5 C4 -3.4(10) . . . . ?
O1 N1 C5 C6 1.2(10) . . . . ?
C29 N1 C5 C6 -179.0(7) . . . . ?
C9 N2 C6 C7 -1.6(8) . . . . ?
Zn1 N2 C6 C7 -165.1(4) . . . . ?
C9 N2 C6 C5 -179.3(6) . . . . ?
Zn1 N2 C6 C5 17.2(10) . . . . ?
C4 C5 C6 N2 177.9(7) . . . . ?
N1 C5 C6 N2 -6.8(11) . . . . ?
C4 C5 C6 C7 0.6(12) . . . . ?
N1 C5 C6 C7 176.0(7) . . . . ?
N2 C6 C7 C8 2.3(8) . . . . ?
C5 C6 C7 C8 179.9(7) . . . . ?
C6 C7 C8 C9 -2.0(8) . . . . ?
C6 N2 C9 C8 0.4(8) . . . . ?
Zn1 N2 C9 C8 166.3(4) . . . . ?
C6 N2 C9 C10 -175.5(6) . . . . ?
Zn1 N2 C9 C10 -9.5(8) . . . . ?
C7 C8 C9 N2 1.0(8) . . . . ?
C7 C8 C9 C10 176.0(7) . . . . ?
C14 N3 C10 C11 3.5(10) . . . . ?
Zn1 N3 C10 C11 -174.2(6) . . . . ?
C14 N3 C10 C9 -178.3(6) . . . . ?
Zn1 N3 C10 C9 4.1(7) . . . . ?
N2 C9 C10 N3 2.8(9) . . . . ?
C8 C9 C10 N3 -171.9(7) . . . . ?
N2 C9 C10 C11 -179.0(6) . . . . ?
C8 C9 C10 C11 6.3(13) . . . . ?
N3 C10 C11 C12 -2.8(12) . . . . ?
C9 C10 C11 C12 179.1(7) . . . . ?
C10 C11 C12 C13 -0.6(13) . . . . ?
C11 C12 C13 C14 3.2(13) . . . . ?
C10 N3 C14 C13 -0.7(11) . . . . ?
Zn1 N3 C14 C13 176.4(5) . . . . ?
C12 C13 C14 N3 -2.7(13) . . . . ?
C19 N4 C15 C16 -0.5(10) . . . . ?
Zn1 N4 C15 C16 -178.1(5) . . . . ?
N4 C15 C16 C17 1.9(12) . . . . ?
C15 C16 C17 C18 -1.6(12) . . . . ?
C16 C17 C18 C19 0.1(12) . . . . ?
C15 N4 C19 C18 -1.1(9) . . . . ?
Zn1 N4 C19 C18 177.0(5) . . . . ?
C15 N4 C19 C20 176.2(6) . . . . ?
Zn1 N4 C19 C20 -5.7(6) . . . . ?
C17 C18 C19 N4 1.3(10) . . . . ?
C17 C18 C19 C20 -175.7(7) . . . . ?
C23 N5 C20 C21 0.6(7) . . . . ?
Zn1 N5 C20 C21 178.7(4) . . . . ?
C23 N5 C20 C19 -176.5(5) . . . . ?
Zn1 N5 C20 C19 1.6(8) . . . . ?
N4 C19 C20 N5 3.6(9) . . . . ?
C18 C19 C20 N5 -179.3(6) . . . . ?
N4 C19 C20 C21 -172.7(7) . . . . ?
C18 C19 C20 C21 4.4(12) . . . . ?
N5 C20 C21 C22 -1.3(8) . . . . ?
C19 C20 C21 C22 175.3(7) . . . . ?
C20 C21 C22 C23 1.4(8) . . . . ?
C20 N5 C23 C22 0.2(7) . . . . ?
Zn1 N5 C23 C22 -177.6(4) . . . . ?
C20 N5 C23 C24 177.6(6) . . . . ?
Zn1 N5 C23 C24 -0.3(9) . . . . ?
C21 C22 C23 N5 -1.0(8) . . . . ?
C21 C22 C23 C24 -178.2(6) . . . . ?
O2 N6 C24 C25 179.7(6) . . . . ?
C28 N6 C24 C25 0.1(9) . . . . ?
O2 N6 C24 C23 -0.4(10) . . . . ?
C28 N6 C24 C23 179.9(6) . . . . ?
N5 C23 C24 N6 12.1(10) . . . . ?
C22 C23 C24 N6 -171.0(6) . . . . ?
N5 C23 C24 C25 -168.0(6) . . . . ?
C22 C23 C24 C25 8.8(10) . . . . ?
N6 C24 C25 C26 0.8(11) . . . . ?
C23 C24 C25 C26 -179.1(7) . . . . ?
C24 C25 C26 C27 0.9(13) . . . . ?
C25 C26 C27 C28 -3.2(13) . . . . ?
O2 N6 C28 C27 177.7(7) . . . . ?
C24 N6 C28 C27 -2.6(10) . . . . ?
C26 C27 C28 N6 4.1(12) . . . . ?
Cl31 Cl31 C1 Cl31 -163.0(8) 5_443 . . 2_453 ?
